data_1569587
loop_
_publ_author_name
'Rabelo, Renato'
'Toma, Luminita'
'Moliner, Nicol&#xe1;s'
'Julve, Miguel'
'Lloret, Francesc'
'Incl&#xe1;n, Mario'
'Garc&#xed;a-Espa&#xf1;a, Enrique'
'Pas&#xe1;n, Jorge'
'Ruiz-Garc&#xed;a, Rafael'
'Cano, Joan'

_publ_section_title
;
 pH-Switching of the luminescent, redox, and magnetic properties in a spin
 crossover cobalt(ii) molecular nanomagnet.
;
_journal_issue 33
_journal_name_full 'Chemical science'
_journal_page_first 8850
_journal_page_last 8859
_journal_paper_doi 10.1039/d3sc02777e
_journal_volume 14
_journal_year 2023
_chemical_formula_moiety '(C44 H29 Co N6 O4), (C44 H30 Co N6 O4), 3(Cl O4), 8.5(H2 O)'
_chemical_formula_sum 'C88 H76 Cl3 Co2 N12 O28.5'
_chemical_formula_weight 1981.83
_space_group_crystal_system triclinic
_space_group_IT_number 2
_space_group_name_Hall '-P 1'
_space_group_name_H-M_alt 'P -1'
_atom_sites_solution_hydrogens geom
_audit_creation_date 2023-06-21
_audit_creation_method
;
Olex2 1.5
(compiled 2023.03.06 svn.rbb2c1857 for OlexSys, GUI svn.r6748)
;
_audit_update_record
;
2023-06-29 deposited with the CCDC.	2023-07-26 downloaded from the CCDC.
;
_cell_angle_alpha 85.759(15)
_cell_angle_beta 77.184(15)
_cell_angle_gamma 89.430(15)
_cell_formula_units_Z 1
_cell_length_a 9.224(4)
_cell_length_b 12.380(5)
_cell_length_c 19.363(7)
_cell_measurement_reflns_used 46699
_cell_measurement_temperature 120.03
_cell_measurement_theta_max 25.228
_cell_measurement_theta_min 2.264
_cell_volume 2150.1(15)
_computing_cell_refinement 'SAINT V8.38A (?, 2016)'
_computing_data_collection 'SAINT V8.38A (?, 2016)'
_computing_data_reduction 'SAINT V8.38A (?, 2016)'
_computing_molecular_graphics 'Olex2 1.5 (Dolomanov et al., 2009)'
_computing_publication_material 'Olex2 1.5 (Dolomanov et al., 2009)'
_computing_structure_refinement 'SHELXL 2018/3 (Sheldrick, 2015)'
_computing_structure_solution 'SHELXT 2015 (Sheldrick, 2015)'
_diffrn_ambient_environment N~2~
_diffrn_ambient_temperature 120.0(2)
_diffrn_detector 'CCD plate'
_diffrn_measured_fraction_theta_full 0.980
_diffrn_measured_fraction_theta_max 0.980
_diffrn_measurement_device 'four-circle diffractometer'
_diffrn_measurement_device_type 'Bruker APEX-II CCD'
_diffrn_measurement_method '\f and \w scans'
_diffrn_radiation_monochromator graphite
_diffrn_radiation_type MoK\a
_diffrn_radiation_wavelength 0.71073
_diffrn_reflns_av_R_equivalents 0.0526
_diffrn_reflns_av_unetI/netI 0.0318
_diffrn_reflns_Laue_measured_fraction_full 0.980
_diffrn_reflns_Laue_measured_fraction_max 0.980
_diffrn_reflns_limit_h_max 10
_diffrn_reflns_limit_h_min -10
_diffrn_reflns_limit_k_max 14
_diffrn_reflns_limit_k_min -14
_diffrn_reflns_limit_l_max 23
_diffrn_reflns_limit_l_min -23
_diffrn_reflns_number 46691
_diffrn_reflns_point_group_measured_fraction_full 0.980
_diffrn_reflns_point_group_measured_fraction_max 0.980
_diffrn_reflns_theta_full 25.228
_diffrn_reflns_theta_max 25.228
_diffrn_reflns_theta_min 2.264
_diffrn_source 'fine-focus sealed X-ray tube'
_diffrn_source_current 1.4
_diffrn_source_power 0.07
_diffrn_source_type 'Enhance (Mo) X-ray Source'
_diffrn_source_voltage 50.0
_exptl_absorpt_coefficient_mu 0.570
_exptl_absorpt_correction_type none
_exptl_crystal_colour red
_exptl_crystal_colour_primary red
_exptl_crystal_density_diffrn 1.517
_exptl_crystal_description plate
_exptl_crystal_F_000 1004
_exptl_crystal_preparation 'Magnetic properties'
_exptl_crystal_size_max 0.276
_exptl_crystal_size_mid 0.158
_exptl_crystal_size_min 0.020
_refine_diff_density_max 1.881
_refine_diff_density_min -0.627
_refine_diff_density_rms 0.119
_refine_ls_extinction_method none
_refine_ls_goodness_of_fit_ref 1.056
_refine_ls_hydrogen_treatment constr
_refine_ls_matrix_type full
_refine_ls_number_parameters 668
_refine_ls_number_reflns 7614
_refine_ls_number_restraints 59
_refine_ls_restrained_S_all 1.070
_refine_ls_R_factor_all 0.0790
_refine_ls_R_factor_gt 0.0704
_refine_ls_shift/su_max 0.001
_refine_ls_shift/su_mean 0.000
_refine_ls_structure_factor_coef Fsqd
_refine_ls_weighting_details 'w=1/[\s^2^(Fo^2^)+(0.1290P)^2^+6.5114P] where P=(Fo^2^+2Fc^2^)/3'
_refine_ls_weighting_scheme calc
_refine_ls_wR_factor_gt 0.2028
_refine_ls_wR_factor_ref 0.2120
_reflns_Friedel_coverage 0.000
_reflns_number_gt 6578
_reflns_number_total 7617
_reflns_threshold_expression 'I > 2\s(I)'
_cod_data_source_file d3sc02777e2.cif
_cod_data_source_block compound_1_protonated
_cod_depositor_comments 'Adding full bibliography for 1569587--1569588.cif.'
_cod_original_cell_volume 2150.0(14)
_cod_original_formula_sum 'C88 H76 Cl3 Co2 N12 O28.50'
_cod_database_code 1569587
_shelx_shelxl_version_number 2018/3
_shelx_space_group_comment
;
The symmetry employed for this shelxl refinement is uniquely defined
by the following loop, which should always be used as a source of
symmetry information in preference to the above space-group names.
They are only intended as comments.
;
_olex2_refinement_description
;
1. Fixed Uiso
 At 1.2 times of:
  All C(H) groups
 At 1.5 times of:
  All O(H) groups
2. Restrained distances
 Cl1-O5 = Cl1-O6 = Cl1-O7 = Cl1-O8
 1.41 with sigma of 0.02
 Cl1A-O5A = Cl1A-O6A = Cl1A-O7A = Cl1A-O8A
 1.41 with sigma of 0.02
 O5A-O6A \\sim O5A-O7A \\sim O5A-O8A \\sim O6A-O7A \\sim O6A-O8A \\sim O7A-O8A
 with sigma of 0.02
 O5-O6 \\sim O5-O7 \\sim O5-O8 \\sim O6-O7 \\sim O6-O8 \\sim O7-O8
 with sigma of 0.02
 Cl2A-O11A \\sim Cl2A-O9A \\sim Cl2A-O10A \\sim Cl2A-O12A
 with sigma of 0.02
 O11A-O9A \\sim O11A-O10A \\sim O11A-O12A \\sim O9A-O10A \\sim O9A-O12A \\sim
O10A-O12A
 with sigma of 0.02
3. Uiso/Uaniso restraints and constraints
Uiso(O5) = Uiso(O5A)
Uiso(O6) = Uiso(O6A)
4. Others
 Sof(Cl2A)=Sof(O9A)=Sof(O10A)=Sof(O11A)=Sof(O12A)=1-FVAR(1)
 Sof(Cl2)=Sof(O9)=Sof(O10)=Sof(O11)=Sof(O12)=FVAR(1)
 Sof(Cl1A)=Sof(O5A)=Sof(O6A)=Sof(O7A)=Sof(O8A)=0.5*(1-FVAR(3))
 Sof(Cl1)=Sof(O5)=Sof(O6)=Sof(O7)=Sof(O8)=0.5*FVAR(3)
 Fixed Sof: H2(0.75) H4(0.75) O14(0.5) O16(0.5) O16A(0.25) O17(0.5) O17A(0.5)
5.a Aromatic/amide H refined with riding coordinates:
 C1(H1), C2(H2A), C3(H3), C4(H4A), C7(H7), C9(H9), C12(H12), C13(H13),
 C14(H14), C15(H15), C17(H17), C18(H18), C20(H20), C21(H21), C23(H23), C24(H24),
  C25(H25), C26(H26), C29(H29), C31(H31), C34(H34), C35(H35), C36(H36),
 C37(H37), C39(H39), C40(H40), C42(H42), C43(H43)
5.b Idealised tetrahedral OH refined as rotating group:
 O2(H2), O4(H4)
;
_olex2_submission_special_instructions 'No special instructions were received'

loop_
_space_group_symop_operation_xyz
'x, y, z'
'-x, -y, -z'

loop_
_atom_site_label
_atom_site_type_symbol
_atom_site_fract_x
_atom_site_fract_y
_atom_site_fract_z
_atom_site_U_iso_or_equiv
_atom_site_adp_type
_atom_site_occupancy
_atom_site_site_symmetry_order
_atom_site_calc_flag
_atom_site_refinement_flags_posn
_atom_site_refinement_flags_adp
_atom_site_refinement_flags_occupancy
_atom_site_disorder_assembly
_atom_site_disorder_group
Co1 Co 0.22359(6) 0.24976(4) 0.74857(3) 0.0250(2) Uani 1 1 d . . . . .
O1 O 0.4246(4) 0.3589(3) 0.15904(16) 0.0409(8) Uani 1 1 d . . . . .
O2 O 0.6495(4) 0.4077(3) 0.16982(17) 0.0411(8) Uani 1 1 d . . . . .
H2 H 0.669463 0.407937 0.126377 0.062 Uiso 0.75 1 calc R U P . .
O3 O 0.0658(5) 0.1120(4) 1.3312(2) 0.0671(12) Uani 1 1 d . . . . .
O4 O -0.1704(6) 0.1508(6) 1.3321(2) 0.0934(19) Uani 1 1 d . . . . .
H4 H -0.177257 0.149973 1.375137 0.140 Uiso 0.75 1 calc R U P . .
N1 N 0.0330(4) 0.1898(3) 0.72314(19) 0.0310(8) Uani 1 1 d . . . . .
N2 N 0.2750(4) 0.2721(3) 0.64805(18) 0.0243(7) Uani 1 1 d . . . . .
N3 N 0.4324(4) 0.3203(3) 0.73501(17) 0.0257(7) Uani 1 1 d . . . . .
N4 N 0.3155(4) 0.0998(3) 0.76150(19) 0.0301(8) Uani 1 1 d . . . . .
N5 N 0.1730(4) 0.2281(3) 0.84872(18) 0.0253(7) Uani 1 1 d . . . . .
N6 N 0.1138(4) 0.3911(3) 0.77250(18) 0.0263(7) Uani 1 1 d . . . . .
C1 C -0.0932(5) 0.1541(4) 0.7676(3) 0.0384(11) Uani 1 1 d . . . . .
H1 H -0.097035 0.147864 0.816128 0.046 Uiso 1 1 calc R U . . .
C2 C -0.2169(5) 0.1266(4) 0.7441(3) 0.0429(12) Uani 1 1 d . . . . .
H2A H -0.302990 0.102840 0.776351 0.051 Uiso 1 1 calc R U . . .
C3 C -0.2121(5) 0.1346(4) 0.6721(3) 0.0418(11) Uani 1 1 d . . . . .
H3 H -0.294493 0.115507 0.655218 0.050 Uiso 1 1 calc R U . . .
C4 C -0.0826(5) 0.1713(4) 0.6252(3) 0.0369(10) Uani 1 1 d . . . . .
H4A H -0.076492 0.177783 0.576434 0.044 Uiso 1 1 calc R U . . .
C5 C 0.0382(5) 0.1984(3) 0.6531(2) 0.0297(9) Uani 1 1 d . . . . .
C6 C 0.1805(5) 0.2423(3) 0.6088(2) 0.0283(9) Uani 1 1 d . . . . .
C7 C 0.2171(5) 0.2546(4) 0.5361(2) 0.0326(10) Uani 1 1 d . . . . .
H7 H 0.150487 0.232480 0.510168 0.039 Uiso 1 1 calc R U . . .
C8 C 0.3539(5) 0.3001(4) 0.5005(2) 0.0294(9) Uani 1 1 d . . . . .
C9 C 0.4487(4) 0.3326(4) 0.5428(2) 0.0290(9) Uani 1 1 d . . . . .
H9 H 0.539851 0.364773 0.521482 0.035 Uiso 1 1 calc R U . . .
C10 C 0.4076(4) 0.3171(3) 0.6154(2) 0.0246(8) Uani 1 1 d . . . . .
C11 C 0.4978(4) 0.3452(3) 0.6655(2) 0.0247(8) Uani 1 1 d . . . . .
C12 C 0.6376(5) 0.3914(4) 0.6452(2) 0.0302(9) Uani 1 1 d . . . . .
H12 H 0.680714 0.407649 0.597448 0.036 Uiso 1 1 calc R U . . .
C13 C 0.7131(5) 0.4131(4) 0.6974(2) 0.0338(10) Uani 1 1 d . . . . .
H13 H 0.807315 0.444595 0.685006 0.041 Uiso 1 1 calc R U . . .
C14 C 0.6471(5) 0.3876(4) 0.7674(2) 0.0347(10) Uani 1 1 d . . . . .
H14 H 0.696389 0.401087 0.802898 0.042 Uiso 1 1 calc R U . . .
C15 C 0.5074(5) 0.3420(3) 0.7844(2) 0.0318(9) Uani 1 1 d . . . . .
H15 H 0.463063 0.325440 0.832015 0.038 Uiso 1 1 calc R U . . .
C16 C 0.3967(5) 0.3146(4) 0.4222(2) 0.0297(9) Uani 1 1 d . . . . .
C17 C 0.2957(5) 0.2968(4) 0.3802(2) 0.0348(10) Uani 1 1 d . . . . .
H17 H 0.199824 0.273279 0.401737 0.042 Uiso 1 1 calc R U . . .
C18 C 0.3356(5) 0.3134(4) 0.3071(2) 0.0344(10) Uani 1 1 d . . . . .
H18 H 0.266687 0.300333 0.280175 0.041 Uiso 1 1 calc R U . . .
C19 C 0.4765(5) 0.3493(3) 0.2738(2) 0.0282(9) Uani 1 1 d . . . . .
C20 C 0.5786(5) 0.3635(5) 0.3143(3) 0.0447(13) Uani 1 1 d . . . . .
H20 H 0.675080 0.385221 0.292397 0.054 Uiso 1 1 calc R U . . .
C21 C 0.5391(5) 0.3457(5) 0.3872(3) 0.0497(14) Uani 1 1 d . . . . .
H21 H 0.610365 0.354931 0.413540 0.060 Uiso 1 1 calc R U . . .
C22 C 0.5133(5) 0.3722(3) 0.1948(2) 0.0305(9) Uani 1 1 d . . . . .
C23 C 0.3933(5) 0.0394(4) 0.7113(2) 0.0352(10) Uani 1 1 d . . . . .
H23 H 0.396463 0.060337 0.663895 0.042 Uiso 1 1 calc R U . . .
C24 C 0.4684(6) -0.0522(4) 0.7276(3) 0.0404(11) Uani 1 1 d . . . . .
H24 H 0.520348 -0.092804 0.691649 0.049 Uiso 1 1 calc R U . . .
C25 C 0.4656(5) -0.0832(4) 0.7981(3) 0.0375(10) Uani 1 1 d . . . . .
H25 H 0.517299 -0.143912 0.810253 0.045 Uiso 1 1 calc R U . . .
C26 C 0.3846(5) -0.0222(3) 0.8500(2) 0.0325(10) Uani 1 1 d . . . . .
H26 H 0.380413 -0.041508 0.897696 0.039 Uiso 1 1 calc R U . . .
C27 C 0.3099(5) 0.0677(3) 0.8302(2) 0.0282(9) Uani 1 1 d . . . . .
C28 C 0.2194(4) 0.1388(3) 0.8810(2) 0.0272(9) Uani 1 1 d . . . . .
C29 C 0.1834(5) 0.1205(4) 0.9540(2) 0.0302(9) Uani 1 1 d . . . . .
H29 H 0.216169 0.058275 0.975678 0.036 Uiso 1 1 calc R U . . .
C30 C 0.0982(5) 0.1953(3) 0.9949(2) 0.0286(9) Uani 1 1 d . . . . .
C31 C 0.0522(4) 0.2885(3) 0.9602(2) 0.0271(9) Uani 1 1 d . . . . .
H31 H -0.004183 0.340311 0.986444 0.033 Uiso 1 1 calc R U . . .
C32 C 0.0909(4) 0.3032(3) 0.8870(2) 0.0256(8) Uani 1 1 d . . . . .
C33 C 0.0553(4) 0.3971(3) 0.8429(2) 0.0252(8) Uani 1 1 d . . . . .
C34 C -0.0307(4) 0.4832(3) 0.8686(2) 0.0286(9) Uani 1 1 d . . . . .
H34 H -0.070333 0.485268 0.917031 0.034 Uiso 1 1 calc R U . . .
C35 C -0.0573(5) 0.5661(4) 0.8218(2) 0.0315(9) Uani 1 1 d . . . . .
H35 H -0.115797 0.624581 0.838052 0.038 Uiso 1 1 calc R U . . .
C36 C 0.0045(5) 0.5613(4) 0.7499(2) 0.0326(10) Uani 1 1 d . . . . .
H36 H -0.010316 0.617078 0.717396 0.039 Uiso 1 1 calc R U . . .
C37 C 0.0883(5) 0.4723(4) 0.7275(2) 0.0313(9) Uani 1 1 d . . . . .
H37 H 0.128368 0.468709 0.679212 0.038 Uiso 1 1 calc R U . . .
C38 C 0.0623(5) 0.1783(3) 1.0739(2) 0.0289(9) Uani 1 1 d . . . . .
C39 C 0.1689(5) 0.1396(4) 1.1089(2) 0.0359(10) Uani 1 1 d . . . . .
H39 H 0.262823 0.122244 1.083200 0.043 Uiso 1 1 calc R U . . .
C40 C 0.1363(5) 0.1265(4) 1.1829(2) 0.0374(10) Uani 1 1 d . . . . .
H40 H 0.209082 0.101367 1.206396 0.045 Uiso 1 1 calc R U . . .
C41 C -0.0034(5) 0.1505(3) 1.2214(2) 0.0322(10) Uani 1 1 d . . . . .
C42 C -0.1100(5) 0.1890(4) 1.1861(2) 0.0374(10) Uani 1 1 d . . . . .
H42 H -0.204324 0.205216 1.211821 0.045 Uiso 1 1 calc R U . . .
C43 C -0.0780(5) 0.2034(4) 1.1133(2) 0.0344(10) Uani 1 1 d . . . . .
H43 H -0.150432 0.230193 1.090074 0.041 Uiso 1 1 calc R U . . .
C44 C -0.0332(6) 0.1362(4) 1.3007(3) 0.0410(11) Uani 1 1 d . . . . .
Cl1 Cl 0.9257(9) 0.4623(9) 0.4710(4) 0.021(2) Uiso 0.126(6) 1 d D . P A 1
Cl1A Cl 0.9155(4) 0.4319(4) 0.4615(2) 0.0354(10) Uiso 0.374(6) 1 d D . P A 2
O5 O 1.023(3) 0.3725(19) 0.4349(13) 0.079(4) Uiso 0.126(6) 1 d D . P A 1
O5A O 0.9282(15) 0.3382(9) 0.4276(6) 0.079(4) Uiso 0.374(6) 1 d D . P A 2
O6 O 0.7978(19) 0.4445(16) 0.4535(10) 0.0152(14) Uiso 0.126(6) 1 d D . P A 1
O6A O 0.7743(7) 0.4709(6) 0.4672(4) 0.0152(14) Uiso 0.374(6) 1 d D . P A 2
O7 O 0.938(2) 0.4463(16) 0.5396(8) 0.013(5) Uiso 0.126(6) 1 d D . P A 1
O7A O 0.9509(12) 0.4077(10) 0.5289(5) 0.056(3) Uiso 0.374(6) 1 d D . P A 2
O8 O 1.002(2) 0.5549(16) 0.4368(10) 0.028(6) Uiso 0.126(6) 1 d D . P A 1
O8A O 1.0195(11) 0.5106(9) 0.4231(6) 0.057(3) Uiso 0.374(6) 1 d D . P A 2
Cl2 Cl -0.3590(3) 0.1931(2) 0.95499(14) 0.0221(7) Uani 0.711(12) 1 d . . P B 1
O9 O -0.2711(12) 0.2825(8) 0.9131(6) 0.051(3) Uani 0.711(12) 1 d . . P B 1
O10 O -0.5047(6) 0.1991(5) 0.9398(3) 0.0469(19) Uani 0.711(12) 1 d . . P B 1
O11 O -0.3745(8) 0.2157(5) 1.0287(3) 0.0460(16) Uani 0.711(12) 1 d . . P B 1
O12 O -0.2892(12) 0.0939(6) 0.9408(4) 0.068(2) Uani 0.711(12) 1 d . . P B 1
Cl2A Cl -0.3600(14) 0.1838(12) 0.9526(6) 0.099(6) Uani 0.289(12) 1 d D . P B 2
O9A O -0.313(3) 0.2927(15) 0.9292(13) 0.064(10) Uani 0.289(12) 1 d D . P B 2
O10A O -0.420(2) 0.1369(14) 0.8999(9) 0.079(7) Uani 0.289(12) 1 d D . P B 2
O11A O -0.465(2) 0.1800(18) 1.0187(8) 0.097(9) Uani 0.289(12) 1 d D . P B 2
O12A O -0.2297(16) 0.1217(13) 0.9620(10) 0.057(5) Uani 0.289(12) 1 d D . P B 2
O13 O 0.7307(4) 0.4409(3) 0.03327(17) 0.0405(8) Uani 1 1 d . . . . .
O14 O 0.0902(13) 0.0614(6) 1.4623(4) 0.071(3) Uani 0.5 1 d . . P . .
O15 O 0.6504(4) 0.6247(3) -0.02719(19) 0.0480(9) Uani 1 1 d . . . . .
O16 O 0.3691(7) -0.0402(5) 0.4972(3) 0.0333(13) Uiso 0.5 1 d . . P C 1
O16A O 0.500000 0.000000 0.500000 0.103(5) Uiso 0.5 2 d S . P D 2
O17 O 0.193(2) -0.2297(19) 0.5274(12) 0.179(8) Uiso 0.5 1 d . . P E 1
O17A O 0.2681(14) -0.1148(11) 0.5212(7) 0.100(4) Uiso 0.5 1 d . . P F 2

loop_
_atom_site_aniso_label
_atom_site_aniso_U_11
_atom_site_aniso_U_22
_atom_site_aniso_U_33
_atom_site_aniso_U_23
_atom_site_aniso_U_13
_atom_site_aniso_U_12
Co1 0.0224(3) 0.0256(3) 0.0250(3) -0.0017(2) -0.0012(2) -0.0027(2)
O1 0.0382(18) 0.060(2) 0.0260(16) 0.0009(15) -0.0113(14) -0.0046(15)
O2 0.0329(17) 0.060(2) 0.0268(16) 0.0029(15) 0.0002(13) -0.0044(15)
O3 0.078(3) 0.084(3) 0.046(2) 0.009(2) -0.033(2) -0.007(2)
O4 0.073(3) 0.172(6) 0.028(2) -0.003(3) 0.001(2) 0.020(3)
N1 0.0291(19) 0.0318(19) 0.0284(19) -0.0046(15) 0.0023(15) -0.0018(15)
N2 0.0212(17) 0.0263(17) 0.0243(17) -0.0021(13) -0.0026(13) -0.0025(13)
N3 0.0278(18) 0.0272(17) 0.0196(17) 0.0011(13) -0.0009(14) 0.0019(14)
N4 0.0278(18) 0.0310(19) 0.0292(19) 0.0017(15) -0.0022(15) -0.0054(14)
N5 0.0219(17) 0.0252(17) 0.0269(18) -0.0008(14) -0.0013(14) -0.0029(13)
N6 0.0224(17) 0.0314(18) 0.0240(17) -0.0019(14) -0.0028(13) -0.0050(14)
C1 0.039(3) 0.034(2) 0.033(2) -0.0034(19) 0.011(2) -0.002(2)
C2 0.033(2) 0.034(2) 0.053(3) -0.006(2) 0.010(2) -0.0109(19)
C3 0.029(2) 0.042(3) 0.052(3) -0.011(2) -0.002(2) -0.012(2)
C4 0.028(2) 0.042(3) 0.039(3) -0.013(2) -0.0001(19) -0.0082(19)
C5 0.027(2) 0.031(2) 0.029(2) -0.0084(17) 0.0007(17) -0.0059(17)
C6 0.024(2) 0.032(2) 0.028(2) -0.0065(17) -0.0041(17) -0.0036(17)
C7 0.026(2) 0.043(3) 0.029(2) -0.0081(18) -0.0055(17) -0.0062(18)
C8 0.025(2) 0.036(2) 0.026(2) -0.0048(17) -0.0022(17) -0.0016(17)
C9 0.0201(19) 0.039(2) 0.027(2) -0.0014(17) -0.0028(16) -0.0051(17)
C10 0.0210(19) 0.028(2) 0.024(2) -0.0006(16) -0.0024(16) -0.0027(15)
C11 0.024(2) 0.027(2) 0.022(2) -0.0005(15) -0.0026(16) -0.0015(16)
C12 0.027(2) 0.037(2) 0.026(2) 0.0022(17) -0.0060(17) -0.0054(17)
C13 0.030(2) 0.037(2) 0.036(2) -0.0007(19) -0.0116(19) -0.0042(18)
C14 0.042(3) 0.034(2) 0.033(2) -0.0036(18) -0.019(2) 0.0025(19)
C15 0.043(3) 0.032(2) 0.023(2) 0.0002(17) -0.0118(18) 0.0056(19)
C16 0.027(2) 0.037(2) 0.025(2) -0.0052(17) -0.0048(17) -0.0015(17)
C17 0.028(2) 0.049(3) 0.026(2) 0.0000(19) -0.0038(18) -0.0074(19)
C18 0.027(2) 0.049(3) 0.028(2) 0.0009(19) -0.0100(18) -0.0046(19)
C19 0.030(2) 0.031(2) 0.024(2) -0.0015(16) -0.0042(17) 0.0007(17)
C20 0.026(2) 0.077(4) 0.028(2) -0.006(2) 0.0000(19) -0.014(2)
C21 0.029(2) 0.094(4) 0.027(2) -0.010(3) -0.0044(19) -0.016(3)
C22 0.033(2) 0.030(2) 0.028(2) -0.0009(17) -0.0036(18) 0.0018(17)
C23 0.034(2) 0.039(2) 0.029(2) -0.0045(19) 0.0025(18) -0.0074(19)
C24 0.041(3) 0.037(3) 0.038(3) -0.010(2) 0.006(2) -0.004(2)
C25 0.035(2) 0.029(2) 0.045(3) 0.0003(19) -0.001(2) -0.0005(18)
C26 0.034(2) 0.028(2) 0.032(2) 0.0025(17) -0.0015(18) -0.0004(18)
C27 0.028(2) 0.029(2) 0.024(2) 0.0004(16) 0.0021(16) -0.0063(17)
C28 0.024(2) 0.026(2) 0.028(2) -0.0002(16) -0.0002(16) -0.0032(16)
C29 0.030(2) 0.030(2) 0.028(2) 0.0018(17) -0.0020(17) -0.0031(17)
C30 0.026(2) 0.032(2) 0.026(2) -0.0014(17) -0.0019(16) -0.0062(17)
C31 0.023(2) 0.033(2) 0.024(2) -0.0035(16) -0.0011(16) -0.0016(16)
C32 0.0203(19) 0.030(2) 0.026(2) -0.0014(16) -0.0019(16) -0.0061(16)
C33 0.0211(19) 0.031(2) 0.023(2) -0.0031(16) -0.0025(15) -0.0059(16)
C34 0.024(2) 0.032(2) 0.028(2) -0.0028(17) -0.0018(16) -0.0040(17)
C35 0.024(2) 0.032(2) 0.038(2) 0.0002(18) -0.0051(18) -0.0028(17)
C36 0.029(2) 0.036(2) 0.034(2) 0.0061(18) -0.0116(18) -0.0068(18)
C37 0.027(2) 0.041(2) 0.026(2) 0.0016(18) -0.0066(17) -0.0097(18)
C38 0.029(2) 0.029(2) 0.026(2) -0.0016(16) -0.0029(17) -0.0055(17)
C39 0.034(2) 0.038(2) 0.032(2) 0.0043(19) -0.0025(19) 0.0028(19)
C40 0.039(3) 0.038(2) 0.035(2) 0.0080(19) -0.013(2) -0.002(2)
C41 0.039(2) 0.030(2) 0.027(2) -0.0002(17) -0.0065(19) -0.0083(18)
C42 0.031(2) 0.052(3) 0.028(2) -0.005(2) -0.0013(18) -0.005(2)
C43 0.029(2) 0.048(3) 0.027(2) -0.0038(19) -0.0076(18) -0.0056(19)
C44 0.053(3) 0.040(3) 0.029(2) -0.0015(19) -0.009(2) -0.004(2)
Cl2 0.0218(15) 0.0267(13) 0.0179(15) 0.0037(10) -0.0061(11) 0.0012(10)
O9 0.039(4) 0.056(5) 0.053(6) 0.019(4) -0.007(4) -0.012(3)
O10 0.037(3) 0.063(4) 0.045(3) -0.001(3) -0.020(2) -0.013(2)
O11 0.051(4) 0.062(4) 0.027(3) -0.002(2) -0.012(2) 0.007(3)
O12 0.099(7) 0.041(4) 0.060(4) -0.008(3) -0.010(4) 0.031(4)
Cl2A 0.103(12) 0.137(15) 0.048(9) 0.008(8) -0.004(7) -0.017(10)
O9A 0.12(3) 0.034(10) 0.037(11) 0.014(7) -0.009(14) -0.007(12)
O10A 0.106(16) 0.083(12) 0.062(11) -0.002(9) -0.051(11) -0.039(11)
O11A 0.077(15) 0.14(2) 0.048(11) 0.023(11) 0.032(10) 0.027(14)
O12A 0.046(9) 0.044(9) 0.087(13) 0.003(8) -0.027(8) 0.009(7)
O13 0.0384(18) 0.050(2) 0.0298(17) -0.0001(14) -0.0012(14) -0.0009(15)
O14 0.142(9) 0.044(4) 0.038(4) -0.027(3) -0.032(5) -0.005(5)
O15 0.054(2) 0.050(2) 0.045(2) -0.0013(16) -0.0206(17) 0.0053(17)

loop_
_atom_type_symbol
_atom_type_description
_atom_type_scat_dispersion_real
_atom_type_scat_dispersion_imag
_atom_type_scat_source
C C 0.0033 0.0016 'International Tables Vol C Tables 4.2.6.8 and 6.1.1.4'
H H 0.0000 0.0000 'International Tables Vol C Tables 4.2.6.8 and 6.1.1.4'
Cl Cl 0.1484 0.1585 'International Tables Vol C Tables 4.2.6.8 and 6.1.1.4'
Co Co 0.3494 0.9721 'International Tables Vol C Tables 4.2.6.8 and 6.1.1.4'
N N 0.0061 0.0033 'International Tables Vol C Tables 4.2.6.8 and 6.1.1.4'
O O 0.0106 0.0060 'International Tables Vol C Tables 4.2.6.8 and 6.1.1.4'

loop_
_geom_angle_atom_site_label_1
_geom_angle_atom_site_label_2
_geom_angle_atom_site_label_3
_geom_angle
_geom_angle_site_symmetry_1
_geom_angle_site_symmetry_3
_geom_angle_publ_flag
N2 Co1 N1 79.58(14) . . ?
N2 Co1 N3 80.01(13) . . ?
N2 Co1 N4 99.92(14) . . ?
N2 Co1 N6 99.64(14) . . ?
N3 Co1 N1 159.57(14) . . ?
N4 Co1 N1 94.62(15) . . ?
N4 Co1 N3 89.65(14) . . ?
N5 Co1 N1 100.67(14) . . ?
N5 Co1 N2 179.74(15) . . ?
N5 Co1 N3 99.75(14) . . ?
N5 Co1 N4 80.17(14) . . ?
N5 Co1 N6 80.27(14) . . ?
N6 Co1 N1 89.06(14) . . ?
N6 Co1 N3 93.57(13) . . ?
N6 Co1 N4 160.44(14) . . ?
C22 O2 H2 109.5 . . ?
C44 O4 H4 109.5 . . ?
C1 N1 Co1 128.1(3) . . ?
C1 N1 C5 118.6(4) . . ?
C5 N1 Co1 113.0(3) . . ?
C6 N2 Co1 120.4(3) . . ?
C6 N2 C10 119.6(3) . . ?
C10 N2 Co1 120.0(3) . . ?
C11 N3 Co1 112.8(3) . . ?
C15 N3 Co1 128.9(3) . . ?
C15 N3 C11 118.3(4) . . ?
C23 N4 Co1 128.3(3) . . ?
C23 N4 C27 118.1(4) . . ?
C27 N4 Co1 113.0(3) . . ?
C28 N5 Co1 119.8(3) . . ?
C28 N5 C32 120.7(4) . . ?
C32 N5 Co1 119.4(3) . . ?
C33 N6 Co1 113.7(3) . . ?
C37 N6 Co1 127.8(3) . . ?
C37 N6 C33 118.5(4) . . ?
N1 C1 H1 118.8 . . ?
N1 C1 C2 122.5(5) . . ?
C2 C1 H1 118.8 . . ?
C1 C2 H2A 120.3 . . ?
C1 C2 C3 119.3(4) . . ?
C3 C2 H2A 120.3 . . ?
C2 C3 H3 120.4 . . ?
C2 C3 C4 119.1(5) . . ?
C4 C3 H3 120.4 . . ?
C3 C4 H4A 120.9 . . ?
C3 C4 C5 118.2(5) . . ?
C5 C4 H4A 120.9 . . ?
N1 C5 C4 122.3(4) . . ?
N1 C5 C6 114.3(4) . . ?
C4 C5 C6 123.3(4) . . ?
N2 C6 C5 112.5(4) . . ?
N2 C6 C7 121.4(4) . . ?
C7 C6 C5 126.1(4) . . ?
C6 C7 H7 119.7 . . ?
C6 C7 C8 120.5(4) . . ?
C8 C7 H7 119.7 . . ?
C7 C8 C9 116.8(4) . . ?
C7 C8 C16 121.8(4) . . ?
C9 C8 C16 121.3(4) . . ?
C8 C9 H9 119.8 . . ?
C10 C9 C8 120.4(4) . . ?
C10 C9 H9 119.8 . . ?
N2 C10 C9 121.3(4) . . ?
N2 C10 C11 113.0(3) . . ?
C9 C10 C11 125.7(4) . . ?
N3 C11 C10 114.2(3) . . ?
N3 C11 C12 121.8(4) . . ?
C12 C11 C10 124.0(4) . . ?
C11 C12 H12 120.6 . . ?
C11 C12 C13 118.8(4) . . ?
C13 C12 H12 120.6 . . ?
C12 C13 H13 120.4 . . ?
C14 C13 C12 119.3(4) . . ?
C14 C13 H13 120.4 . . ?
C13 C14 H14 120.4 . . ?
C13 C14 C15 119.3(4) . . ?
C15 C14 H14 120.4 . . ?
N3 C15 C14 122.5(4) . . ?
N3 C15 H15 118.7 . . ?
C14 C15 H15 118.7 . . ?
C17 C16 C8 121.7(4) . . ?
C21 C16 C8 121.5(4) . . ?
C21 C16 C17 116.8(4) . . ?
C16 C17 H17 119.4 . . ?
C18 C17 C16 121.2(4) . . ?
C18 C17 H17 119.4 . . ?
C17 C18 H18 119.7 . . ?
C19 C18 C17 120.7(4) . . ?
C19 C18 H18 119.7 . . ?
C18 C19 C22 119.2(4) . . ?
C20 C19 C18 118.8(4) . . ?
C20 C19 C22 122.1(4) . . ?
C19 C20 H20 119.8 . . ?
C19 C20 C21 120.5(4) . . ?
C21 C20 H20 119.8 . . ?
C16 C21 H21 119.0 . . ?
C20 C21 C16 121.9(4) . . ?
C20 C21 H21 119.0 . . ?
O1 C22 O2 124.5(4) . . ?
O1 C22 C19 122.3(4) . . ?
O2 C22 C19 113.2(4) . . ?
N4 C23 H23 118.8 . . ?
N4 C23 C24 122.5(4) . . ?
C24 C23 H23 118.8 . . ?
C23 C24 H24 120.4 . . ?
C23 C24 C25 119.1(4) . . ?
C25 C24 H24 120.4 . . ?
C24 C25 H25 120.6 . . ?
C26 C25 C24 118.7(4) . . ?
C26 C25 H25 120.6 . . ?
C25 C26 H26 120.4 . . ?
C27 C26 C25 119.2(4) . . ?
C27 C26 H26 120.4 . . ?
N4 C27 C26 122.3(4) . . ?
N4 C27 C28 113.8(4) . . ?
C26 C27 C28 123.9(4) . . ?
N5 C28 C27 112.6(4) . . ?
N5 C28 C29 121.1(4) . . ?
C29 C28 C27 126.4(4) . . ?
C28 C29 H29 120.1 . . ?
C28 C29 C30 119.7(4) . . ?
C30 C29 H29 120.1 . . ?
C29 C30 C31 118.3(4) . . ?
C29 C30 C38 120.3(4) . . ?
C31 C30 C38 121.3(4) . . ?
C30 C31 H31 120.1 . . ?
C32 C31 C30 119.9(4) . . ?
C32 C31 H31 120.1 . . ?
N5 C32 C31 120.3(4) . . ?
N5 C32 C33 113.1(3) . . ?
C31 C32 C33 126.6(4) . . ?
N6 C33 C32 113.4(4) . . ?
N6 C33 C34 121.9(4) . . ?
C34 C33 C32 124.7(4) . . ?
C33 C34 H34 120.4 . . ?
C35 C34 C33 119.3(4) . . ?
C35 C34 H34 120.4 . . ?
C34 C35 H35 120.5 . . ?
C34 C35 C36 119.0(4) . . ?
C36 C35 H35 120.5 . . ?
C35 C36 H36 120.5 . . ?
C37 C36 C35 118.9(4) . . ?
C37 C36 H36 120.5 . . ?
N6 C37 C36 122.4(4) . . ?
N6 C37 H37 118.8 . . ?
C36 C37 H37 118.8 . . ?
C39 C38 C30 120.1(4) . . ?
C39 C38 C43 119.2(4) . . ?
C43 C38 C30 120.7(4) . . ?
C38 C39 H39 120.0 . . ?
C38 C39 C40 120.1(4) . . ?
C40 C39 H39 120.0 . . ?
C39 C40 H40 119.8 . . ?
C41 C40 C39 120.4(4) . . ?
C41 C40 H40 119.8 . . ?
C40 C41 C44 118.6(4) . . ?
C42 C41 C40 119.4(4) . . ?
C42 C41 C44 122.0(4) . . ?
C41 C42 H42 119.7 . . ?
C43 C42 C41 120.6(4) . . ?
C43 C42 H42 119.7 . . ?
C38 C43 H43 119.8 . . ?
C42 C43 C38 120.5(4) . . ?
C42 C43 H43 119.8 . . ?
O3 C44 O4 124.6(5) . . ?
O3 C44 C41 121.1(5) . . ?
O4 C44 C41 114.3(4) . . ?
O5 Cl1 Cl1 102.5(13) . 2_766 ?
O5 Cl1 O7 96.0(15) . 2_766 ?
O5 Cl1 O8 95.7(13) . 2_766 ?
O6 Cl1 Cl1 155.5(14) . 2_766 ?
O6 Cl1 O5 101.6(11) . . ?
O6 Cl1 O7 142.3(11) . 2_766 ?
O6 Cl1 O7 120.5(11) . . ?
O6 Cl1 O8 134.5(10) . 2_766 ?
O6 Cl1 O8 114.6(10) . . ?
O7 Cl1 Cl1 49.0(8) . 2_766 ?
O7 Cl1 Cl1 37.9(6) 2_766 2_766 ?
O7 Cl1 O5 102.9(10) . . ?
O7 Cl1 O7 86.9(11) . 2_766 ?
O7 Cl1 O8 14.2(9) . 2_766 ?
O7 Cl1 O8 112.2(10) . . ?
O7 Cl1 O8 75.3(8) 2_766 2_766 ?
O8 Cl1 Cl1 64.3(9) . 2_766 ?
O8 Cl1 Cl1 38.1(5) 2_766 2_766 ?
O8 Cl1 O5 101.5(10) . . ?
O8 Cl1 O7 28.3(10) . 2_766 ?
O8 Cl1 O8 102.4(10) . 2_766 ?
O5A Cl1A O6A 109.0(6) . . ?
O5A Cl1A O7A 107.5(7) . . ?
O5A Cl1A O8A 110.6(7) . . ?
O6A Cl1A O7A 112.4(6) . . ?
O6A Cl1A O8A 109.6(5) . . ?
O8A Cl1A O7A 107.6(6) . . ?
Cl1 O7 Cl1 93.1(10) . 2_766 ?
O8 O7 Cl1 141(3) 2_766 . ?
O8 O7 Cl1 56.2(18) 2_766 2_766 ?
Cl1A O7A O8A 125.2(10) . 2_766 ?
Cl1 O8 Cl1 77.6(10) . 2_766 ?
O7 O8 Cl1 24.8(17) 2_766 2_766 ?
O7 O8 Cl1 95(2) 2_766 . ?
O10 Cl2 O9 107.3(5) . . ?
O10 Cl2 O11 107.4(4) . . ?
O11 Cl2 O9 106.0(5) . . ?
O12 Cl2 O9 111.0(6) . . ?
O12 Cl2 O10 113.3(6) . . ?
O12 Cl2 O11 111.6(4) . . ?
O9A Cl2A O12A 108.0(11) . . ?
O10A Cl2A O9A 109.9(11) . . ?
O10A Cl2A O12A 108.3(11) . . ?
O11A Cl2A O9A 110.9(11) . . ?
O11A Cl2A O10A 111.0(11) . . ?
O11A Cl2A O12A 108.6(10) . . ?

loop_
_geom_bond_atom_site_label_1
_geom_bond_atom_site_label_2
_geom_bond_distance
_geom_bond_site_symmetry_2
_geom_bond_publ_flag
Co1 N1 2.085(4) . ?
Co1 N2 1.898(3) . ?
Co1 N3 2.077(4) . ?
Co1 N4 2.054(4) . ?
Co1 N5 1.891(4) . ?
Co1 N6 2.044(4) . ?
O1 C22 1.203(5) . ?
O2 H2 0.8200 . ?
O2 C22 1.310(5) . ?
O3 C44 1.216(7) . ?
O4 H4 0.8200 . ?
O4 C44 1.294(7) . ?
N1 C1 1.342(6) . ?
N1 C5 1.343(6) . ?
N2 C6 1.347(5) . ?
N2 C10 1.351(5) . ?
N3 C11 1.361(5) . ?
N3 C15 1.342(6) . ?
N4 C23 1.343(6) . ?
N4 C27 1.349(5) . ?
N5 C28 1.343(5) . ?
N5 C32 1.352(5) . ?
N6 C33 1.358(5) . ?
N6 C37 1.335(6) . ?
C1 H1 0.9300 . ?
C1 C2 1.373(7) . ?
C2 H2A 0.9300 . ?
C2 C3 1.382(7) . ?
C3 H3 0.9300 . ?
C3 C4 1.388(7) . ?
C4 H4A 0.9300 . ?
C4 C5 1.396(6) . ?
C5 C6 1.483(6) . ?
C6 C7 1.371(6) . ?
C7 H7 0.9300 . ?
C7 C8 1.398(6) . ?
C8 C9 1.403(6) . ?
C8 C16 1.477(6) . ?
C9 H9 0.9300 . ?
C9 C10 1.372(6) . ?
C10 C11 1.473(6) . ?
C11 C12 1.378(6) . ?
C12 H12 0.9300 . ?
C12 C13 1.391(6) . ?
C13 H13 0.9300 . ?
C13 C14 1.371(7) . ?
C14 H14 0.9300 . ?
C14 C15 1.374(7) . ?
C15 H15 0.9300 . ?
C16 C17 1.395(6) . ?
C16 C21 1.382(6) . ?
C17 H17 0.9300 . ?
C17 C18 1.380(6) . ?
C18 H18 0.9300 . ?
C18 C19 1.378(6) . ?
C19 C20 1.372(6) . ?
C19 C22 1.498(6) . ?
C20 H20 0.9300 . ?
C20 C21 1.379(7) . ?
C21 H21 0.9300 . ?
C23 H23 0.9300 . ?
C23 C24 1.376(7) . ?
C24 H24 0.9300 . ?
C24 C25 1.386(7) . ?
C25 H25 0.9300 . ?
C25 C26 1.380(7) . ?
C26 H26 0.9300 . ?
C26 C27 1.377(6) . ?
C27 C28 1.480(6) . ?
C28 C29 1.380(6) . ?
C29 H29 0.9300 . ?
C29 C30 1.386(6) . ?
C30 C31 1.401(6) . ?
C30 C38 1.490(6) . ?
C31 H31 0.9300 . ?
C31 C32 1.381(6) . ?
C32 C33 1.469(6) . ?
C33 C34 1.379(6) . ?
C34 H34 0.9300 . ?
C34 C35 1.375(6) . ?
C35 H35 0.9300 . ?
C35 C36 1.387(6) . ?
C36 H36 0.9300 . ?
C36 C37 1.380(7) . ?
C37 H37 0.9300 . ?
C38 C39 1.377(6) . ?
C38 C43 1.393(6) . ?
C39 H39 0.9300 . ?
C39 C40 1.394(6) . ?
C40 H40 0.9300 . ?
C40 C41 1.380(7) . ?
C41 C42 1.379(7) . ?
C41 C44 1.496(6) . ?
C42 H42 0.9300 . ?
C42 C43 1.374(6) . ?
C43 H43 0.9300 . ?
Cl1 Cl1 2.21(2) 2_766 ?
Cl1 O5 1.532(16) . ?
Cl1 O6 1.322(14) . ?
Cl1 O7 1.357(14) . ?
Cl1 O7 1.67(2) 2_766 ?
Cl1 O8 2.04(2) 2_766 ?
Cl1 O8 1.394(15) . ?
Cl1A O5A 1.366(10) . ?
Cl1A O6A 1.369(7) . ?
Cl1A O7A 1.425(9) . ?
Cl1A O8A 1.420(9) . ?
O7 O8 0.79(2) 2_766 ?
O7A O8A 1.488(18) 2_766 ?
Cl2 O9 1.461(10) . ?
Cl2 O10 1.437(6) . ?
Cl2 O11 1.451(6) . ?
Cl2 O12 1.398(7) . ?
Cl2A O9A 1.431(16) . ?
Cl2A O10A 1.425(14) . ?
Cl2A O11A 1.423(14) . ?
Cl2A O12A 1.458(14) . ?

loop_
_geom_torsion_atom_site_label_1
_geom_torsion_atom_site_label_2
_geom_torsion_atom_site_label_3
_geom_torsion_atom_site_label_4
_geom_torsion
_geom_torsion_site_symmetry_1
_geom_torsion_site_symmetry_2
_geom_torsion_site_symmetry_3
_geom_torsion_site_symmetry_4
_geom_torsion_publ_flag
Co1 N1 C1 C2 173.3(3) . . . . ?
Co1 N1 C5 C4 -174.7(4) . . . . ?
Co1 N1 C5 C6 3.4(5) . . . . ?
Co1 N2 C6 C5 2.9(5) . . . . ?
Co1 N2 C6 C7 -178.0(3) . . . . ?
Co1 N2 C10 C9 178.9(3) . . . . ?
Co1 N2 C10 C11 -0.7(5) . . . . ?
Co1 N3 C11 C10 0.0(4) . . . . ?
Co1 N3 C11 C12 -179.1(3) . . . . ?
Co1 N3 C15 C14 178.8(3) . . . . ?
Co1 N4 C23 C24 169.7(3) . . . . ?
Co1 N4 C27 C26 -170.0(3) . . . . ?
Co1 N4 C27 C28 8.9(4) . . . . ?
Co1 N5 C28 C27 0.8(5) . . . . ?
Co1 N5 C28 C29 -179.6(3) . . . . ?
Co1 N5 C32 C31 179.7(3) . . . . ?
Co1 N5 C32 C33 -1.9(4) . . . . ?
Co1 N6 C33 C32 3.3(4) . . . . ?
Co1 N6 C33 C34 -175.7(3) . . . . ?
Co1 N6 C37 C36 175.9(3) . . . . ?
N1 Co1 N2 C6 -0.9(3) . . . . ?
N1 Co1 N2 C10 179.8(3) . . . . ?
N1 Co1 N5 C28 96.0(3) . . . . ?
N1 Co1 N5 C32 -84.3(3) . . . . ?
N1 C1 C2 C3 0.6(7) . . . . ?
N1 C5 C6 N2 -4.1(5) . . . . ?
N1 C5 C6 C7 176.8(4) . . . . ?
N2 C6 C7 C8 -0.9(7) . . . . ?
N2 C10 C11 N3 0.4(5) . . . . ?
N2 C10 C11 C12 179.5(4) . . . . ?
N3 Co1 N2 C6 179.9(3) . . . . ?
N3 Co1 N2 C10 0.6(3) . . . . ?
N3 Co1 N5 C28 -84.8(3) . . . . ?
N3 Co1 N5 C32 94.9(3) . . . . ?
N3 C11 C12 C13 -0.2(6) . . . . ?
N4 Co1 N2 C6 92.1(3) . . . . ?
N4 Co1 N2 C10 -87.3(3) . . . . ?
N4 Co1 N5 C28 3.1(3) . . . . ?
N4 Co1 N5 C32 -177.2(3) . . . . ?
N4 C23 C24 C25 -0.7(7) . . . . ?
N4 C27 C28 N5 -6.6(5) . . . . ?
N4 C27 C28 C29 173.8(4) . . . . ?
N5 C28 C29 C30 -0.1(6) . . . . ?
N5 C32 C33 N6 -1.1(5) . . . . ?
N5 C32 C33 C34 177.9(4) . . . . ?
N6 Co1 N2 C6 -88.1(3) . . . . ?
N6 Co1 N2 C10 92.5(3) . . . . ?
N6 Co1 N5 C28 -176.8(3) . . . . ?
N6 Co1 N5 C32 2.9(3) . . . . ?
N6 C33 C34 C35 -0.5(6) . . . . ?
C1 N1 C5 C4 -0.2(6) . . . . ?
C1 N1 C5 C6 177.9(4) . . . . ?
C1 C2 C3 C4 -0.7(7) . . . . ?
C2 C3 C4 C5 0.3(7) . . . . ?
C3 C4 C5 N1 0.2(7) . . . . ?
C3 C4 C5 C6 -177.7(4) . . . . ?
C4 C5 C6 N2 174.0(4) . . . . ?
C4 C5 C6 C7 -5.2(7) . . . . ?
C5 N1 C1 C2 -0.2(7) . . . . ?
C5 C6 C7 C8 178.2(4) . . . . ?
C6 N2 C10 C9 -0.5(6) . . . . ?
C6 N2 C10 C11 179.9(3) . . . . ?
C6 C7 C8 C9 -0.5(7) . . . . ?
C6 C7 C8 C16 -179.9(4) . . . . ?
C7 C8 C9 C10 1.5(6) . . . . ?
C7 C8 C16 C17 8.5(7) . . . . ?
C7 C8 C16 C21 -171.1(5) . . . . ?
C8 C9 C10 N2 -1.0(6) . . . . ?
C8 C9 C10 C11 178.6(4) . . . . ?
C8 C16 C17 C18 178.2(4) . . . . ?
C8 C16 C21 C20 -177.5(5) . . . . ?
C9 C8 C16 C17 -170.9(4) . . . . ?
C9 C8 C16 C21 9.6(7) . . . . ?
C9 C10 C11 N3 -179.2(4) . . . . ?
C9 C10 C11 C12 -0.1(7) . . . . ?
C10 N2 C6 C5 -177.8(4) . . . . ?
C10 N2 C6 C7 1.4(6) . . . . ?
C10 C11 C12 C13 -179.2(4) . . . . ?
C11 N3 C15 C14 -0.3(6) . . . . ?
C11 C12 C13 C14 0.4(7) . . . . ?
C12 C13 C14 C15 -0.5(7) . . . . ?
C13 C14 C15 N3 0.5(7) . . . . ?
C15 N3 C11 C10 179.2(4) . . . . ?
C15 N3 C11 C12 0.1(6) . . . . ?
C16 C8 C9 C10 -179.2(4) . . . . ?
C16 C17 C18 C19 -0.7(7) . . . . ?
C17 C16 C21 C20 3.0(8) . . . . ?
C17 C18 C19 C20 2.9(7) . . . . ?
C17 C18 C19 C22 -176.8(4) . . . . ?
C18 C19 C20 C21 -2.2(8) . . . . ?
C18 C19 C22 O1 -1.0(7) . . . . ?
C18 C19 C22 O2 178.8(4) . . . . ?
C19 C20 C21 C16 -0.8(9) . . . . ?
C20 C19 C22 O1 179.3(5) . . . . ?
C20 C19 C22 O2 -0.9(6) . . . . ?
C21 C16 C17 C18 -2.2(7) . . . . ?
C22 C19 C20 C21 177.4(5) . . . . ?
C23 N4 C27 C26 2.1(6) . . . . ?
C23 N4 C27 C28 -179.0(4) . . . . ?
C23 C24 C25 C26 1.4(7) . . . . ?
C24 C25 C26 C27 -0.4(7) . . . . ?
C25 C26 C27 N4 -1.4(7) . . . . ?
C25 C26 C27 C28 179.8(4) . . . . ?
C26 C27 C28 N5 172.3(4) . . . . ?
C26 C27 C28 C29 -7.3(7) . . . . ?
C27 N4 C23 C24 -1.0(6) . . . . ?
C27 C28 C29 C30 179.5(4) . . . . ?
C28 N5 C32 C31 -0.6(6) . . . . ?
C28 N5 C32 C33 177.8(3) . . . . ?
C28 C29 C30 C31 -0.6(6) . . . . ?
C28 C29 C30 C38 -178.1(4) . . . . ?
C29 C30 C31 C32 0.7(6) . . . . ?
C29 C30 C38 C39 40.8(6) . . . . ?
C29 C30 C38 C43 -140.6(4) . . . . ?
C30 C31 C32 N5 -0.1(6) . . . . ?
C30 C31 C32 C33 -178.3(4) . . . . ?
C30 C38 C39 C40 178.3(4) . . . . ?
C30 C38 C43 C42 -179.2(4) . . . . ?
C31 C30 C38 C39 -136.7(4) . . . . ?
C31 C30 C38 C43 41.9(6) . . . . ?
C31 C32 C33 N6 177.2(4) . . . . ?
C31 C32 C33 C34 -3.8(6) . . . . ?
C32 N5 C28 C27 -178.9(3) . . . . ?
C32 N5 C28 C29 0.7(6) . . . . ?
C32 C33 C34 C35 -179.4(4) . . . . ?
C33 N6 C37 C36 -0.2(6) . . . . ?
C33 C34 C35 C36 -0.6(6) . . . . ?
C34 C35 C36 C37 1.3(6) . . . . ?
C35 C36 C37 N6 -0.9(6) . . . . ?
C37 N6 C33 C32 180.0(3) . . . . ?
C37 N6 C33 C34 0.9(6) . . . . ?
C38 C30 C31 C32 178.2(4) . . . . ?
C38 C39 C40 C41 1.0(7) . . . . ?
C39 C38 C43 C42 -0.5(7) . . . . ?
C39 C40 C41 C42 -0.8(7) . . . . ?
C39 C40 C41 C44 -179.4(4) . . . . ?
C40 C41 C42 C43 -0.1(7) . . . . ?
C40 C41 C44 O3 5.6(7) . . . . ?
C40 C41 C44 O4 -173.8(5) . . . . ?
C41 C42 C43 C38 0.7(7) . . . . ?
C42 C41 C44 O3 -173.0(5) . . . . ?
C42 C41 C44 O4 7.6(7) . . . . ?
C43 C38 C39 C40 -0.3(7) . . . . ?
C44 C41 C42 C43 178.5(4) . . . . ?
Cl1 Cl1 O7 O8 -35(4) 2_766 . . 2_766 ?
Cl1 Cl1 O8 O7 17(2) 2_766 . . 2_766 ?
O5 Cl1 O7 Cl1 95.5(15) . . . 2_766 ?
O5 Cl1 O7 O8 60(5) . . . 2_766 ?
O5 Cl1 O8 Cl1 -98.5(13) . . . 2_766 ?
O5 Cl1 O8 O7 -81(3) . . . 2_766 ?
O5A Cl1A O7A O8A 167.1(11) . . . 2_766 ?
O5A Cl1A O8A O7A -157.5(9) . . . 2_766 ?
O6 Cl1 O7 Cl1 -152.5(17) . . . 2_766 ?
O6 Cl1 O7 O8 172(5) . . . 2_766 ?
O6 Cl1 O8 Cl1 152.9(15) . . . 2_766 ?
O6 Cl1 O8 O7 170(3) . . . 2_766 ?
O6A Cl1A O7A O8A -72.9(12) . . . 2_766 ?
O6A Cl1A O8A O7A 82.3(10) . . . 2_766 ?
O7 Cl1 O7 Cl1 0.000(2) 2_766 . . 2_766 ?
O7 Cl1 O7 O8 -35(4) 2_766 . . 2_766 ?
O7 Cl1 O8 Cl1 -17(2) 2_766 . . 2_766 ?
O7 Cl1 O8 Cl1 10.7(13) . . . 2_766 ?
O7 Cl1 O8 O7 28(3) . . . 2_766 ?
O7A Cl1A O8A O7A -40.2(12) . . . 2_766 ?
O8 Cl1 O7 Cl1 -12.9(16) . . . 2_766 ?
O8 Cl1 O7 Cl1 35(4) 2_766 . . 2_766 ?
O8 Cl1 O7 O8 -48(5) . . . 2_766 ?
O8 Cl1 O8 Cl1 -0.001(1) 2_766 . . 2_766 ?
O8 Cl1 O8 O7 17(2) 2_766 . . 2_766 ?
O8A Cl1A O7A O8A 47.9(14) . . . 2_766 ?
